data_7202597
loop_
_publ_author_name
'Wang, Su-Na'
'Bai, Junfeng'
'Li, Yi-Zhi'
'Scheer, Manfred'
'You, Xiao-Zeng'

_publ_section_title
;
 Metal disordering Cu(ii) supramolecular polymers constructed from a
 tripodal ligand possessing two different functional groups
;
_journal_issue 3
_journal_name_full CrystEngComm
_journal_page_first 228
_journal_paper_doi 10.1039/b616315g
_journal_volume 9
_journal_year 2007
_chemical_formula_sum 'C252 H368 Cu18 N24 O178'
_chemical_formula_weight 7725.42
_chemical_name_systematic
;
?
;
_space_group_IT_number 147
_symmetry_cell_setting trigonal
_symmetry_space_group_name_Hall '-P 3'
_symmetry_space_group_name_H-M 'P -3'
_atom_sites_solution_hydrogens geom
_atom_sites_solution_primary direct
_atom_sites_solution_secondary difmap
_audit_creation_method SHELXL-97
_cell_angle_alpha 90.00
_cell_angle_beta 90.00
_cell_angle_gamma 120.00
_cell_formula_units_Z 1
_cell_length_a 28.937(3)
_cell_length_b 28.937(3)
_cell_length_c 10.6939(14)
_cell_measurement_reflns_used 8779
_cell_measurement_temperature 153(2)
_cell_measurement_theta_max 26.63
_cell_measurement_theta_min 2.36
_cell_volume 7754.9(15)
_computing_cell_refinement SMART
_computing_data_collection 'SMART (Bruker, 2000)'
_computing_data_reduction 'SAINT (Bruker, 2000)'
_computing_molecular_graphics SHELXTL
_computing_publication_material SHELXTL
_computing_structure_refinement SHELXTL
_computing_structure_solution 'SHELXTL (Bruker, 2000)'
_diffrn_ambient_temperature 153(2)
_diffrn_measured_fraction_theta_full 1.000
_diffrn_measured_fraction_theta_max 1.000
_diffrn_measurement_device_type 'Bruker Smart Apex CCD area detector'
_diffrn_measurement_method 'phi and omega scans'
_diffrn_radiation_monochromator graphite
_diffrn_radiation_source 'sealed tube'
_diffrn_radiation_type MoK\a
_diffrn_radiation_wavelength 0.71073
_diffrn_reflns_av_R_equivalents 0.0436
_diffrn_reflns_av_sigmaI/netI 0.0571
_diffrn_reflns_limit_h_max 17
_diffrn_reflns_limit_h_min -35
_diffrn_reflns_limit_k_max 35
_diffrn_reflns_limit_k_min -33
_diffrn_reflns_limit_l_max 13
_diffrn_reflns_limit_l_min -13
_diffrn_reflns_number 35290
_diffrn_reflns_theta_full 26.00
_diffrn_reflns_theta_max 26.00
_diffrn_reflns_theta_min 0.81
_exptl_absorpt_coefficient_mu 1.323
_exptl_absorpt_correction_T_max 0.75
_exptl_absorpt_correction_T_min 0.66
_exptl_absorpt_correction_type multi-scan
_exptl_absorpt_process_details 'SADABS, Bruker(2000)'
_exptl_crystal_colour blue-green
_exptl_crystal_density_diffrn 1.654
_exptl_crystal_density_method 'not measured'
_exptl_crystal_description hexagonal
_exptl_crystal_F_000 3994
_exptl_crystal_size_max 0.32
_exptl_crystal_size_mid 0.28
_exptl_crystal_size_min 0.22
_refine_diff_density_max 0.986
_refine_diff_density_min -0.903
_refine_diff_density_rms 0.077
_refine_ls_extinction_method none
_refine_ls_goodness_of_fit_ref 1.022
_refine_ls_hydrogen_treatment constr
_refine_ls_matrix_type fullcycle
_refine_ls_number_parameters 841
_refine_ls_number_reflns 10172
_refine_ls_number_restraints 0
_refine_ls_restrained_S_all 1.022
_refine_ls_R_factor_all 0.0925
_refine_ls_R_factor_gt 0.0619
_refine_ls_shift/su_max 0.000
_refine_ls_shift/su_mean 0.000
_refine_ls_structure_factor_coef Fsqd
_refine_ls_weighting_details 'calc w=1/[\s^2^(Fo^2^)+(0.08P)^2^+1.95P] where P=(Fo^2^+2Fc^2^)/3'
_refine_ls_weighting_scheme calc
_refine_ls_wR_factor_gt 0.1439
_refine_ls_wR_factor_ref 0.1525
_reflns_number_gt 7040
_reflns_number_total 10172
_reflns_threshold_expression >2sigma(I)
_cod_data_source_file b616315g.txt
_cod_data_source_block 250714a
_cod_depositor_comments
;
The following automatic conversions were performed:
'_symmetry_cell_setting' value 'Trigonal' changed to 'trigonal' according
to '/home/saulius/struct/CIF-dictionaries/cif_core.dic' dictionary named
'cif_core.dic' version 2.4.1 from 2010-06-29.

Automatic conversion script
Id: cif_fix_enum 1527 2010-12-29 10:47:43Z saulius 
;
_cod_original_cell_volume 7754.7(14)
_cod_original_sg_symbol_Hall '-P 3 '
_cod_original_sg_symbol_H-M 'P-3 '
_cod_database_code 7202597

loop_
_symmetry_equiv_pos_as_xyz
'x, y, z'
'-y, x-y, z'
'-x+y, -x, z'
'-x, -y, -z'
'y, -x+y, -z'
'x-y, x, -z'

loop_
_atom_site_label
_atom_site_type_symbol
_atom_site_fract_x
_atom_site_fract_y
_atom_site_fract_z
_atom_site_U_iso_or_equiv
_atom_site_adp_type
_atom_site_occupancy
_atom_site_symmetry_multiplicity
_atom_site_calc_flag
_atom_site_refinement_flags
_atom_site_disorder_assembly
_atom_site_disorder_group
C1 C 1.01513(16) 0.30267(17) 0.1743(3) 0.0455(10) Uani 1 1 d . . .
C2 C 1.05019(16) 0.35782(15) 0.1634(3) 0.0395(9) Uani 1 1 d . . .
H2 H 1.0869 0.3716 0.1599 0.047 Uiso 1 1 d R . .
C3 C 1.02970(15) 0.39062(18) 0.1605(3) 0.0443(10) Uani 1 1 d . . .
C4 C 0.97408(16) 0.36974(18) 0.1682(3) 0.0450(10) Uani 1 1 d . . .
H4 H 0.9600 0.3924 0.1656 0.054 Uiso 1 1 d R . .
C5 C 0.94165(14) 0.31551(15) 0.1772(3) 0.0340(8) Uani 1 1 d . . .
C6 C 0.95972(16) 0.28117(17) 0.1838(3) 0.0410(9) Uani 1 1 d . . .
H6 H 0.9369 0.2446 0.1925 0.049 Uiso 1 1 d R . .
C7 C 1.08590(15) 0.28422(16) 0.1651(4) 0.0415(9) Uani 1 1 d . . .
H7A H 1.1055 0.3055 0.2370 0.050 Uiso 1 1 d R . .
H7B H 1.0985 0.3068 0.0915 0.050 Uiso 1 1 d R . .
C8 C 1.09653(16) 0.23928(17) 0.1477(3) 0.0435(10) Uani 1 1 d . . .
C9 C 1.04998(15) 0.48011(16) 0.1670(3) 0.0412(9) Uani 1 1 d . . .
H9A H 1.0344 0.4766 0.2493 0.049 Uiso 1 1 d R . .
H9B H 1.0233 0.4744 0.1046 0.049 Uiso 1 1 d R . .
C10 C 1.09853(15) 0.53522(16) 0.1524(3) 0.0388(9) Uani 1 1 d . . .
C11 C 0.85061(14) 0.24395(15) 0.1958(3) 0.0347(8) Uani 1 1 d . . .
H11A H 0.8536 0.2318 0.2784 0.042 Uiso 1 1 d R . .
H11B H 0.8581 0.2241 0.1338 0.042 Uiso 1 1 d R . .
C12 C 0.79658(16) 0.23599(17) 0.1753(4) 0.0454(10) Uani 1 1 d . . .
C13 C 0.65442(17) 0.03927(19) 0.1816(4) 0.0513(11) Uani 1 1 d . . .
C14 C 0.61848(16) -0.01495(17) 0.1785(4) 0.0464(10) Uani 1 1 d . . .
H14 H 0.5820 -0.0280 0.1847 0.056 Uiso 1 1 d R . .
C15 C 0.63981(17) -0.04958(18) 0.1624(3) 0.0446(10) Uani 1 1 d . . .
C16 C 0.69476(16) -0.02876(17) 0.1641(3) 0.0438(10) Uani 1 1 d . . .
H16 H 0.7086 -0.0516 0.1594 0.053 Uiso 1 1 d R . .
C17 C 0.72812(16) 0.02499(17) 0.1690(4) 0.0431(10) Uani 1 1 d . . .
C18 C 0.70936(17) 0.05956(18) 0.1792(4) 0.0474(10) Uani 1 1 d . . .
H18 H 0.7323 0.0962 0.1857 0.057 Uiso 1 1 d R . .
C19 C 0.58119(15) 0.05721(16) 0.1860(3) 0.0407(9) Uani 1 1 d . . .
H19A H 0.5643 0.0382 0.2625 0.049 Uiso 1 1 d R . .
H19B H 0.5653 0.0327 0.1164 0.049 Uiso 1 1 d R . .
C20 C 0.57238(18) 0.10308(17) 0.1699(4) 0.0505(11) Uani 1 1 d . . .
C21 C 0.62060(15) -0.13803(16) 0.1575(3) 0.0387(9) Uani 1 1 d . . .
H21A H 0.6404 -0.1355 0.2328 0.046 Uiso 1 1 d R . .
H21B H 0.6441 -0.1303 0.0863 0.046 Uiso 1 1 d R . .
C22 C 0.57561(16) -0.19270(18) 0.1453(3) 0.0441(10) Uani 1 1 d . . .
C23 C 0.81812(15) 0.09593(16) 0.1852(3) 0.0390(9) Uani 1 1 d . . .
H23A H 0.8138 0.1052 0.2699 0.047 Uiso 1 1 d R . .
H23B H 0.8124 0.1184 0.1274 0.047 Uiso 1 1 d R . .
C24 C 0.87433(15) 0.10296(16) 0.1647(3) 0.0393(9) Uani 1 1 d . . .
C25 C 1.01634(16) 0.14541(17) 0.4242(4) 0.0472(10) Uani 1 1 d . . .
H25 H 1.0378 0.1376 0.3741 0.057 Uiso 1 1 d R . .
C26 C 1.01588(15) 0.13811(17) 0.5496(3) 0.0424(10) Uani 1 1 d . . .
H26 H 1.0367 0.1254 0.5856 0.051 Uiso 1 1 d R . .
C27 C 0.98404(14) 0.14869(15) 0.6264(3) 0.0346(8) Uani 1 1 d . . .
H27 H 0.9833 0.1438 0.7125 0.042 Uiso 1 1 d R . .
C28 C 0.95266(16) 0.16820(16) 0.5721(3) 0.0429(9) Uani 1 1 d . . .
H28 H 0.9312 0.1760 0.6222 0.051 Uiso 1 1 d R . .
C29 C 0.95354(16) 0.17632(17) 0.4449(3) 0.0445(9) Uani 1 1 d . . .
H29 H 0.9327 0.1892 0.4088 0.053 Uiso 1 1 d R . .
C30 C 1.2000(4) 0.6816(4) 0.4146(7) 0.055(2) Uani 0.50 1 d P . .
H30 H 1.2295 0.7040 0.3661 0.067 Uiso 0.50 1 d PR . .
C31 C 1.2022(4) 0.6783(4) 0.5378(8) 0.052(2) Uani 0.50 1 d P . .
H31 H 1.2351 0.6999 0.5757 0.062 Uiso 0.50 1 d PR . .
C32 C 1.1642(3) 0.6489(3) 0.6193(8) 0.047(2) Uani 0.50 1 d P . .
H32B H 1.1677 0.6481 0.7085 0.056 Uiso 0.50 1 d PR . .
C33 C 1.1171(3) 0.6165(3) 0.5632(6) 0.0417(18) Uani 0.50 1 d P . .
H33 H 1.0876 0.5941 0.6116 0.050 Uiso 0.50 1 d PR . .
C34 C 1.1040(3) 0.6193(3) 0.4337(7) 0.0433(19) Uani 0.50 1 d P . .
H34 H 1.0711 0.5977 0.3958 0.052 Uiso 0.50 1 d PR . .
C35 C 0.6544(3) 0.1927(3) 0.4312(7) 0.048(2) Uani 0.50 1 d P . .
H35 H 0.6329 0.2026 0.3874 0.057 Uiso 0.50 1 d PR . .
C36 C 0.6493(3) 0.1968(4) 0.5750(7) 0.050(2) Uani 0.50 1 d P . .
H36 H 0.6278 0.2068 0.6182 0.060 Uiso 0.50 1 d PR . .
C37 C 0.6829(3) 0.1779(3) 0.6383(7) 0.0427(19) Uani 0.50 1 d P . .
H37A H 0.6829 0.1780 0.7281 0.051 Uiso 0.50 1 d PR . .
C38 C 0.7195(3) 0.1691(3) 0.5884(6) 0.0399(18) Uani 0.50 1 d P . .
H38 H 0.7410 0.1592 0.6322 0.048 Uiso 0.50 1 d PR . .
C39 C 0.7172(3) 0.1699(3) 0.4466(7) 0.046(2) Uani 0.50 1 d P . .
H39 H 0.7387 0.1600 0.4034 0.055 Uiso 0.50 1 d PR . .
C40 C 0.31106(15) 0.27679(15) 0.4979(3) 0.0406(9) Uani 1 1 d . . .
H40A H 0.3389 0.2680 0.5026 0.049 Uiso 1 1 d R . .
H40B H 0.2874 0.2614 0.5678 0.049 Uiso 1 1 d R . .
H40C H 0.2915 0.2629 0.4215 0.049 Uiso 1 1 d R . .
C41 C 0.38944(15) 0.36461(16) 0.5110(4) 0.0464(10) Uani 1 1 d . . .
H41A H 0.4006 0.3600 0.5923 0.056 Uiso 1 1 d R . .
H41B H 0.4057 0.3537 0.4482 0.056 Uiso 1 1 d R . .
H41C H 0.4001 0.4015 0.4989 0.056 Uiso 1 1 d R . .
C42 C 0.29953(16) 0.35355(18) 0.4888(3) 0.0531(12) Uani 1 1 d . . .
H42 H 0.3184 0.3906 0.4847 0.064 Uiso 1 1 d R . .
C30' C 1.2060(3) 0.6848(3) 0.4224(7) 0.049(2) Uani 0.50 1 d P . .
H30' H 1.2355 0.7073 0.3739 0.059 Uiso 0.50 1 d PR . .
C31' C 1.2143(3) 0.6857(3) 0.5489(7) 0.0440(19) Uani 0.50 1 d P . .
H31' H 1.2472 0.7073 0.5867 0.053 Uiso 0.50 1 d PR . .
C32' C 1.155(2) 0.654(2) 0.356(5) 0.042(8) Uani 0.50 1 d P . .
H32A H 1.1516 0.6551 0.2673 0.050 Uiso 0.50 1 d PR . .
C33' C 1.1160(3) 0.6174(3) 0.5607(6) 0.0372(17) Uani 0.50 1 d P . .
H33' H 1.0866 0.5949 0.6092 0.045 Uiso 0.50 1 d PR . .
C34' C 1.1169(4) 0.6197(4) 0.4294(7) 0.050(2) Uani 0.50 1 d P . .
H34' H 1.0840 0.5981 0.3916 0.060 Uiso 0.50 1 d PR . .
C35' C 0.6485(3) 0.1941(3) 0.4542(7) 0.0430(19) Uani 0.50 1 d P . .
H35' H 0.6271 0.2041 0.4107 0.052 Uiso 0.50 1 d PR . .
C36' C 0.6522(3) 0.1917(3) 0.5736(7) 0.046(2) Uani 0.50 1 d P . .
H36' H 0.6308 0.2016 0.6171 0.055 Uiso 0.50 1 d PR . .
C37' C 0.6832(12) 0.1804(12) 0.375(2) 0.050(11) Uani 0.50 1 d P . .
H37B H 0.6832 0.1803 0.2854 0.060 Uiso 0.50 1 d PR . .
C38' C 0.7123(3) 0.1591(3) 0.5652(6) 0.0399(18) Uani 0.50 1 d P . .
H38' H 0.7338 0.1492 0.6086 0.048 Uiso 0.50 1 d PR . .
C39' C 0.7134(3) 0.1578(3) 0.4425(7) 0.045(2) Uani 0.50 1 d P . .
H39' H 0.7348 0.1478 0.3990 0.053 Uiso 0.50 1 d PR . .
Cu1 Cu 0.983942(18) 0.16773(2) 0.18235(4) 0.03810(13) Uani 1 1 d . . .
Cu2 Cu 1.14707(4) 0.65046(4) 0.17633(8) 0.0415(2) Uani 0.50 1 d P . .
Cu3 Cu 0.68437(4) 0.17100(4) 0.19115(8) 0.0417(2) Uani 0.50 1 d P . .
Cu4 Cu 1.15656(4) 0.64627(4) 0.79566(8) 0.0401(2) Uani 0.50 1 d P . .
Cu5 Cu 0.68486(4) 0.16294(4) 0.83349(9) 0.0469(3) Uani 0.50 1 d P . .
N1 N 0.98633(13) 0.16410(13) 0.3687(3) 0.0383(7) Uani 1 1 d . . .
N2 N 1.1538(17) 0.6488(16) 0.365(3) 0.039(8) Uani 0.50 1 d P . .
N3 N 0.6836(9) 0.1796(8) 0.3804(18) 0.034(7) Uani 0.50 1 d P . .
N4 N 0.33472(12) 0.33468(12) 0.4992(3) 0.0398(8) Uani 1 1 d . . .
N2' N 1.1656(3) 0.6492(3) 0.6156(5) 0.0437(16) Uani 0.50 1 d P . .
N3' N 0.6838(2) 0.1806(2) 0.6387(5) 0.0364(14) Uani 0.50 1 d P . .
O1 O 1.05891(10) 0.19242(11) 0.1683(2) 0.0406(6) Uani 1 1 d . . .
O2 O 1.14312(10) 0.24976(11) 0.1248(2) 0.0389(6) Uani 1 1 d . . .
O3 O 1.03154(10) 0.26547(10) 0.1821(2) 0.0389(6) Uani 1 1 d . . .
O4 O 1.08864(10) 0.57470(11) 0.1744(2) 0.0438(7) Uani 1 1 d . . .
O5 O 1.14252(10) 0.54276(11) 0.1319(2) 0.0394(6) Uani 1 1 d . . .
O6 O 1.06657(12) 0.44360(11) 0.1519(2) 0.0497(7) Uani 1 1 d . . .
O7 O 0.75940(10) 0.18716(11) 0.1950(2) 0.0414(7) Uani 1 1 d . . .
O8 O 0.78796(10) 0.27185(10) 0.14999(19) 0.0347(6) Uani 1 1 d . . .
O9 O 0.88739(10) 0.29977(11) 0.1816(2) 0.0404(6) Uani 1 1 d . . .
O10 O 0.60900(10) 0.14906(11) 0.1677(2) 0.0364(6) Uani 1 1 d . . .
O11 O 0.52404(11) 0.08786(12) 0.1487(2) 0.0437(7) Uani 1 1 d . . .
O12 O 0.63671(10) 0.07518(11) 0.1899(2) 0.0400(6) Uani 1 1 d . . .
O13 O 0.52760(12) -0.20124(12) 0.1541(2) 0.0460(7) Uani 1 1 d . . .
O14 O 0.58209(11) -0.22978(10) 0.1297(2) 0.0404(6) Uani 1 1 d . . .
O15 O 0.60295(9) -0.10067(10) 0.16222(19) 0.0314(6) Uani 1 1 d . . .
O16 O 0.90942(11) 0.15072(10) 0.1917(2) 0.0397(6) Uani 1 1 d . . .
O17 O 0.87969(10) 0.06752(10) 0.1352(2) 0.0383(6) Uani 1 1 d . . .
O18 O 0.78261(10) 0.04270(10) 0.1606(2) 0.0363(6) Uani 1 1 d . . .
O19 O 0.25126(11) 0.33777(11) 0.4857(2) 0.0464(7) Uani 1 1 d . . .
O1W O 0.97771(11) 0.15953(12) 0.0039(2) 0.0493(7) Uani 1 1 d . . .
H1WA H 0.9865 0.1915 -0.0303 0.059 Uiso 1 1 d R . .
H1WB H 0.9470 0.1383 -0.0198 0.059 Uiso 1 1 d R . .
O2W O 1.15077(10) 0.64505(11) -0.0083(2) 0.0396(6) Uani 1 1 d . . .
H2WA H 1.1749 0.6747 -0.0376 0.047 Uiso 1 1 d R . .
H2WB H 1.1208 0.6373 -0.0401 0.047 Uiso 1 1 d R . .
O3W O 0.68914(10) 0.17600(11) 0.0105(2) 0.0446(7) Uani 1 1 d . . .
H3WB H 0.6579 0.1606 -0.0203 0.054 Uiso 1 1 d R . .
H3WC H 0.7059 0.1608 -0.0160 0.054 Uiso 1 1 d R . .
O4W O 0.0000 0.0000 0.5497(3) 0.0305(9) Uani 1 3 d S . .
H4WD H 0.0327 0.0097 0.5376 0.037 Uiso 0.3333 1 d PR . .
H4WB H -0.0148 -0.0015 0.4800 0.037 Uiso 0.3333 1 d PR . .
O5W O 0.6667 0.3333 0.0963(4) 0.0362(10) Uani 1 3 d S . .
H5WA H 0.6751 0.3645 0.0721 0.043 Uiso 0.3333 1 d PR . .
H5WB H 0.6456 0.3106 0.0435 0.043 Uiso 0.3333 1 d PR . .
O6W O 0.6667 0.3333 0.3904(4) 0.0325(9) Uani 1 3 d S . .
H6WA H 0.6901 0.3403 0.4465 0.039 Uiso 0.3333 1 d PR . .
H6WB H 0.6387 0.3308 0.4232 0.039 Uiso 0.3333 1 d PR . .
O7W O 0.6667 0.3333 0.7298(3) 0.0298(9) Uani 1 3 d S . .
H7WA H 0.6507 0.3013 0.7563 0.036 Uiso 0.3333 1 d PR . .
H7WB H 0.6987 0.3493 0.7563 0.036 Uiso 0.3333 1 d PR . .
O8W O 1.0000 1.0000 0.0000 0.0344(13) Uani 1 6 d S . .
H8WD H 1.0000 1.0000 0.0795 0.041 Uiso 0.50 3 d SPR . .
H8WA H 0.9689 0.9907 -0.0265 0.041 Uiso 0.17 1 d PR . .
O9W O 0.5000 0.5000 0.5000 0.0397(11) Uani 0.80 2 d SP . .
H9D H 0.4796 0.5039 0.5509 0.048 Uiso 0.40 1 d PR . .
H9C H 0.4870 0.4671 0.4836 0.048 Uiso 0.40 1 d PR . .
O10W O 0.33736(12) 0.15020(12) 0.5218(2) 0.0548(8) Uani 1 1 d . . .
H10D H 0.3670 0.1667 0.4835 0.066 Uiso 1 1 d R . .
H10A H 0.3167 0.1610 0.4958 0.066 Uiso 1 1 d R . .
O11W O 0.71654(11) 0.43328(11) 0.1764(2) 0.0394(6) Uani 0.9333 1 d P . .
H11C H 0.7268 0.4632 0.2119 0.047 Uiso 0.9333 1 d PR . .
H11D H 0.7387 0.4228 0.1916 0.047 Uiso 0.9333 1 d PR . .
O12W O 0.96904(10) 0.06699(10) 0.1786(2) 0.0416(6) Uani 1 1 d . . .
H12D H 0.9553 0.0870 0.1785 0.050 Uiso 1 1 d R . .
H12B H 0.9689 0.0562 0.2525 0.050 Uiso 1 1 d R . .
O13W O 0.65566(12) 0.41629(11) 0.0253(3) 0.0502(7) Uani 1 1 d . . .
H13A H 0.6343 0.4043 -0.0363 0.060 Uiso 1 1 d R . .
H13B H 0.6383 0.4134 0.0917 0.060 Uiso 1 1 d R . .
O14W O 0.54426(10) 0.26947(10) 0.8230(2) 0.0205(5) Uani 0.8333 1 d P . .
H14B H 0.5712 0.2739 0.7861 0.025 Uiso 0.8333 1 d PR . .
H14C H 0.5388 0.2517 0.8904 0.025 Uiso 0.8333 1 d PR . .
O15W O 0.05446(10) 0.09360(10) 0.1212(2) 0.0359(6) Uani 1 1 d . . .
H15D H 0.0883 0.1117 0.1158 0.043 Uiso 1 1 d R . .
H15A H 0.0416 0.1141 0.1125 0.043 Uiso 1 1 d R . .

loop_
_atom_site_aniso_label
_atom_site_aniso_U_11
_atom_site_aniso_U_22
_atom_site_aniso_U_33
_atom_site_aniso_U_23
_atom_site_aniso_U_13
_atom_site_aniso_U_12
C1 0.039(2) 0.046(2) 0.0384(18) 0.0086(17) 0.0167(17) 0.011(2)
C2 0.035(2) 0.031(2) 0.0487(19) 0.0021(16) 0.0075(17) 0.0140(18)
C3 0.029(2) 0.056(3) 0.0377(18) -0.0077(18) -0.0112(16) 0.013(2)
C4 0.037(2) 0.054(3) 0.0308(16) 0.0059(17) -0.0097(15) 0.014(2)
C5 0.031(2) 0.040(2) 0.0300(15) 0.0015(15) -0.0055(14) 0.0176(18)
C6 0.035(2) 0.048(2) 0.0310(16) -0.0012(16) 0.0069(15) 0.0138(19)
C7 0.030(2) 0.035(2) 0.0458(19) -0.0003(16) 0.0094(16) 0.0061(18)
C8 0.038(2) 0.047(2) 0.0390(18) 0.0127(17) 0.0146(16) 0.016(2)
C9 0.035(2) 0.046(2) 0.0322(16) -0.0005(16) -0.0122(15) 0.0120(19)
C10 0.036(2) 0.051(2) 0.0327(16) -0.0083(16) -0.0226(15) 0.0249(19)
C11 0.0290(19) 0.035(2) 0.0395(17) 0.0081(15) 0.0015(15) 0.0150(17)
C12 0.035(2) 0.043(2) 0.048(2) -0.0050(18) -0.0072(17) 0.0117(19)
C13 0.038(2) 0.054(3) 0.050(2) 0.0014(19) -0.0079(18) 0.014(2)
C14 0.032(2) 0.044(2) 0.053(2) -0.0142(19) -0.0182(18) 0.0116(19)
C15 0.039(2) 0.055(3) 0.0423(19) -0.0129(18) 0.0058(17) 0.025(2)
C16 0.036(2) 0.046(2) 0.0366(18) -0.0002(17) 0.0070(16) 0.011(2)
C17 0.032(2) 0.047(2) 0.0447(19) 0.0129(18) 0.0038(16) 0.015(2)
C18 0.037(2) 0.045(3) 0.055(2) 0.0112(19) 0.0121(18) 0.017(2)
C19 0.037(2) 0.045(2) 0.0316(16) -0.0168(16) -0.0127(15) 0.0135(19)
C20 0.050(3) 0.043(2) 0.045(2) -0.0211(18) -0.0210(19) 0.014(2)
C21 0.028(2) 0.049(2) 0.0295(15) 0.0132(15) 0.0079(14) 0.0129(18)
C22 0.036(2) 0.054(3) 0.0306(16) -0.0023(16) -0.0027(15) 0.014(2)
C23 0.035(2) 0.043(2) 0.0337(16) 0.0013(16) 0.0001(15) 0.0157(19)
C24 0.0274(19) 0.044(2) 0.0369(17) 0.0134(16) 0.0032(15) 0.0104(18)
C25 0.039(2) 0.052(3) 0.056(2) -0.032(2) -0.0255(18) 0.026(2)
C26 0.029(2) 0.058(3) 0.0304(16) -0.0080(17) 0.0021(15) 0.0145(19)
C27 0.0295(19) 0.040(2) 0.0319(16) -0.0004(15) -0.0031(14) 0.0156(18)
C28 0.038(2) 0.048(2) 0.0356(17) -0.0091(16) 0.0015(16) 0.015(2)
C29 0.033(2) 0.049(3) 0.046(2) 0.0089(18) 0.0060(17) 0.016(2)
C30 0.057(6) 0.050(5) 0.037(4) -0.002(4) 0.007(4) 0.010(5)
C31 0.045(5) 0.054(6) 0.048(4) -0.011(4) 0.002(4) 0.019(5)
C32 0.035(4) 0.048(5) 0.050(4) -0.009(4) -0.002(4) 0.016(4)
C33 0.040(5) 0.044(5) 0.033(3) -0.005(3) 0.005(3) 0.015(4)
C34 0.038(5) 0.044(5) 0.044(4) -0.011(3) 0.002(3) 0.017(4)
C35 0.036(4) 0.048(5) 0.046(4) -0.017(4) 0.015(3) 0.012(4)
C36 0.047(5) 0.052(5) 0.035(4) 0.003(3) -0.008(3) 0.013(4)
C37 0.028(4) 0.053(5) 0.035(3) 0.001(3) 0.005(3) 0.011(4)
C38 0.039(4) 0.035(4) 0.037(3) -0.017(3) 0.012(3) 0.011(4)
C39 0.037(4) 0.034(4) 0.038(4) 0.009(3) 0.012(3) -0.003(4)
C40 0.037(2) 0.036(2) 0.0325(16) 0.0107(15) 0.0277(16) 0.0058(18)
C41 0.031(2) 0.034(2) 0.053(2) 0.0038(18) 0.0087(17) 0.0007(18)
C42 0.035(2) 0.053(3) 0.0312(17) -0.0136(17) 0.0001(16) -0.008(2)
C30' 0.044(5) 0.047(5) 0.036(4) -0.003(3) 0.007(3) 0.008(4)
C31' 0.036(4) 0.042(5) 0.041(4) -0.004(3) 0.005(3) 0.010(4)
C32' 0.031(13) 0.049(13) 0.033(10) 0.011(8) 0.005(8) 0.011(10)
C33' 0.035(4) 0.040(4) 0.031(3) -0.001(3) 0.000(3) 0.015(4)
C34' 0.046(5) 0.048(5) 0.040(4) -0.007(4) -0.003(4) 0.012(5)
C35' 0.034(4) 0.038(5) 0.048(4) -0.012(3) 0.008(3) 0.012(4)
C36' 0.037(5) 0.052(5) 0.038(4) 0.004(3) -0.011(3) 0.014(4)
C37' 0.034(17) 0.065(19) 0.035(12) -0.024(10) -0.015(10) 0.012(14)
C38' 0.039(4) 0.035(4) 0.037(3) -0.017(3) 0.012(3) 0.011(4)
C39' 0.036(4) 0.028(4) 0.038(4) 0.009(3) 0.008(3) -0.007(4)
Cu1 0.0327(3) 0.0408(3) 0.0336(2) 0.01084(19) 0.01491(18) 0.0130(2)
Cu2 0.0298(5) 0.0497(6) 0.0353(4) 0.0039(4) -0.0022(4) 0.0127(5)
Cu3 0.0346(5) 0.0490(6) 0.0300(4) -0.0105(4) -0.0168(4) 0.0123(5)
Cu4 0.0485(6) 0.0369(5) 0.0324(4) 0.0093(4) 0.0023(4) 0.0195(5)
Cu5 0.0373(6) 0.0450(6) 0.0487(5) -0.0095(4) -0.0141(4) 0.0135(5)
N1 0.0363(18) 0.047(2) 0.0469(16) 0.0145(14) 0.0111(14) 0.0323(16)
N2 0.029(11) 0.043(11) 0.036(13) -0.016(12) 0.002(9) 0.011(9)
N3 0.033(13) 0.031(11) 0.033(9) 0.012(7) 0.014(7) 0.013(9)
N4 0.0335(17) 0.0390(18) 0.0319(14) 0.0110(13) 0.0263(13) 0.0070(15)
N2' 0.039(4) 0.046(4) 0.034(3) -0.003(3) 0.001(3) 0.012(3)
N3' 0.035(4) 0.032(3) 0.037(3) -0.011(3) -0.019(3) 0.013(3)
O1 0.0339(15) 0.0446(16) 0.0342(11) 0.0136(11) 0.0178(11) 0.0128(13)
O2 0.0311(14) 0.0411(16) 0.0360(12) 0.0117(11) 0.0225(11) 0.0118(12)
O3 0.0383(15) 0.0368(15) 0.0349(12) -0.0084(11) 0.0034(11) 0.0138(13)
O4 0.0367(15) 0.0535(18) 0.0293(11) 0.0013(11) -0.0113(11) 0.0135(14)
O5 0.0369(15) 0.0414(16) 0.0311(11) 0.0081(11) 0.0075(11) 0.0129(13)
O6 0.0481(18) 0.0378(16) 0.0496(15) 0.0103(12) -0.0022(13) 0.0113(14)
O7 0.0364(15) 0.0475(17) 0.0283(11) 0.0014(11) 0.0028(10) 0.0120(13)
O8 0.0344(14) 0.0336(14) 0.0291(11) 0.0005(10) -0.0152(10) 0.0116(12)
O9 0.0296(14) 0.0487(17) 0.0343(11) -0.0018(11) -0.0114(10) 0.0131(13)
O10 0.0283(14) 0.0458(16) 0.0426(12) 0.0053(12) 0.0037(11) 0.0242(13)
O11 0.0394(16) 0.0539(18) 0.0509(14) -0.0119(13) -0.0143(12) 0.0331(14)
O12 0.0321(15) 0.0510(17) 0.0479(13) -0.0111(12) -0.0125(11) 0.0290(14)
O13 0.0488(18) 0.0565(19) 0.0334(12) -0.0144(12) -0.0082(11) 0.0268(15)
O14 0.0457(16) 0.0323(14) 0.0362(12) 0.0022(11) 0.0132(11) 0.0142(13)
O15 0.0321(14) 0.0478(15) 0.0311(11) -0.0179(10) -0.0185(10) 0.0326(12)
O16 0.0502(17) 0.0351(15) 0.0304(11) -0.0015(10) 0.0014(11) 0.0186(13)
O17 0.0349(15) 0.0386(15) 0.0352(12) 0.0161(11) 0.0001(11) 0.0137(13)
O18 0.0343(14) 0.0413(15) 0.0300(11) 0.0194(10) 0.0024(10) 0.0164(12)
O19 0.0338(15) 0.0459(17) 0.0342(12) 0.0105(11) 0.0170(11) 0.0008(13)
O1W 0.0316(15) 0.0542(19) 0.0491(15) 0.0177(13) 0.0242(12) 0.0117(14)
O2W 0.0300(14) 0.0462(17) 0.0347(12) -0.0023(11) 0.0042(10) 0.0133(13)
O3W 0.0314(15) 0.0481(17) 0.0444(14) -0.0170(12) -0.0162(11) 0.0124(13)
O4W 0.0293(13) 0.0293(13) 0.0329(16) 0.000 0.000 0.0147(7)
O5W 0.0349(15) 0.0349(15) 0.039(2) 0.000 0.000 0.0175(8)
O6W 0.0320(15) 0.0320(15) 0.0336(19) 0.000 0.000 0.0160(7)
O7W 0.0262(14) 0.0262(14) 0.0369(19) 0.000 0.000 0.0131(7)
O8W 0.032(2) 0.032(2) 0.038(3) 0.000 0.000 0.0162(10)
O9W 0.044(3) 0.031(3) 0.042(2) -0.0160(19) -0.015(2) 0.017(2)
O10W 0.0482(18) 0.0493(18) 0.0406(14) -0.0025(13) 0.0004(13) 0.0046(15)
O11W 0.0315(15) 0.0346(16) 0.0518(15) -0.0061(12) -0.0104(12) 0.0163(13)
O12W 0.0324(15) 0.0376(15) 0.0562(15) -0.0076(12) 0.0063(12) 0.0186(13)
O13W 0.0501(18) 0.0363(16) 0.0535(15) -0.0043(13) -0.0117(13) 0.0136(14)
O14W 0.0128(12) 0.0236(14) 0.0217(11) 0.0079(10) 0.0119(9) 0.0065(11)
O15W 0.0300(14) 0.0375(15) 0.0328(11) -0.0174(10) -0.0021(10) 0.0114(12)

loop_
_atom_type_symbol
_atom_type_description
_atom_type_scat_dispersion_real
_atom_type_scat_dispersion_imag
_atom_type_scat_source
C C 0.0033 0.0016 'International Tables Vol C Tables 4.2.6.8 and 6.1.1.4'
H H 0.0000 0.0000 'International Tables Vol C Tables 4.2.6.8 and 6.1.1.4'
N N 0.0061 0.0033 'International Tables Vol C Tables 4.2.6.8 and 6.1.1.4'
O O 0.0106 0.0060 'International Tables Vol C Tables 4.2.6.8 and 6.1.1.4'
Cu Cu 0.3201 1.2651 'International Tables Vol C Tables 4.2.6.8 and 6.1.1.4'

loop_
_geom_angle_atom_site_label_1
_geom_angle_atom_site_label_2
_geom_angle_atom_site_label_3
_geom_angle
_geom_angle_site_symmetry_1
_geom_angle_site_symmetry_3
_geom_angle_publ_flag
O3 C1 C6 114.4(3) . . ?
O3 C1 C2 123.9(3) . . ?
C6 C1 C2 121.7(4) . . ?
C3 C2 C1 118.7(4) . . ?
C3 C2 H2 120.6 . . ?
C1 C2 H2 120.7 . . ?
C2 C3 O6 114.9(3) . . ?
C2 C3 C4 120.4(4) . . ?
O6 C3 C4 124.7(4) . . ?
C5 C4 C3 118.4(4) . . ?
C5 C4 H4 121.3 . . ?
C3 C4 H4 120.3 . . ?
C6 C5 C4 123.8(4) . . ?
C6 C5 O9 123.3(3) . . ?
C4 C5 O9 112.9(3) . . ?
C5 C6 C1 116.8(4) . . ?
C5 C6 H6 122.1 . . ?
C1 C6 H6 121.1 . . ?
O3 C7 C8 111.2(3) . . ?
O3 C7 H7A 109.3 . . ?
C8 C7 H7A 110.0 . . ?
O3 C7 H7B 109.8 . . ?
C8 C7 H7B 108.3 . . ?
H7A C7 H7B 108.1 . . ?
O2 C8 O1 122.8(4) . . ?
O2 C8 C7 118.8(3) . . ?
O1 C8 C7 118.1(3) . . ?
O6 C9 C10 107.5(3) . . ?
O6 C9 H9A 110.5 . . ?
C10 C9 H9A 109.9 . . ?
O6 C9 H9B 110.1 . . ?
C10 C9 H9B 110.3 . . ?
H9A C9 H9B 108.5 . . ?
O5 C10 O4 122.7(3) . . ?
O5 C10 C9 123.4(3) . . ?
O4 C10 C9 113.6(3) . . ?
O9 C11 C12 107.0(3) . . ?
O9 C11 H11A 110.8 . . ?
C12 C11 H11A 111.0 . . ?
O9 C11 H11B 109.7 . . ?
C12 C11 H11B 109.7 . . ?
H11A C11 H11B 108.7 . . ?
O8 C12 O7 123.8(3) . . ?
O8 C12 C11 123.6(3) . . ?
O7 C12 C11 112.5(3) . . ?
O12 C13 C14 120.4(4) . . ?
O12 C13 C18 117.5(4) . . ?
C14 C13 C18 122.0(4) . . ?
C13 C14 C15 117.1(4) . . ?
C13 C14 H14 121.1 . . ?
C15 C14 H14 121.8 . . ?
O15 C15 C16 126.4(4) . . ?
O15 C15 C14 113.3(3) . . ?
C16 C15 C14 119.8(4) . . ?
C17 C16 C15 120.0(4) . . ?
C17 C16 H16 120.2 . . ?
C15 C16 H16 119.7 . . ?
C18 C17 C16 121.8(4) . . ?
C18 C17 O18 121.9(4) . . ?
C16 C17 O18 116.3(4) . . ?
C17 C18 C13 118.8(4) . . ?
C17 C18 H18 121.6 . . ?
C13 C18 H18 119.6 . . ?
O12 C19 C20 110.2(3) . . ?
O12 C19 H19A 109.9 . . ?
C20 C19 H19A 109.9 . . ?
O12 C19 H19B 109.0 . . ?
C20 C19 H19B 109.6 . . ?
H19A C19 H19B 108.2 . . ?
O10 C20 O11 125.9(4) . . ?
O10 C20 C19 122.4(4) . . ?
O11 C20 C19 111.5(3) . . ?
O15 C21 C22 111.3(3) . . ?
O15 C21 H21A 109.9 . . ?
C22 C21 H21A 109.2 . . ?
O15 C21 H21B 109.4 . . ?
C22 C21 H21B 108.7 . . ?
H21A C21 H21B 108.4 . . ?
O14 C22 O13 118.6(3) . . ?
O14 C22 C21 122.0(4) . . ?
O13 C22 C21 119.4(4) . . ?
O18 C23 C24 105.4(3) . . ?
O18 C23 H23A 111.1 . . ?
C24 C23 H23A 111.6 . . ?
O18 C23 H23B 110.1 . . ?
C24 C23 H23B 110.0 . . ?
H23A C23 H23B 108.6 . . ?
O17 C24 O16 129.6(3) . . ?
O17 C24 C23 121.3(3) . . ?
O16 C24 C23 109.0(3) . . ?
C26 C25 N1 122.1(4) . . ?
C26 C25 H25 119.2 . . ?
N1 C25 H25 118.7 . . ?
C25 C26 C27 120.7(4) . . ?
C25 C26 H26 120.8 . . ?
C27 C26 H26 118.5 . . ?
C26 C27 C28 118.6(3) . . ?
C26 C27 H27 121.5 . . ?
C28 C27 H27 119.9 . . ?
C29 C28 C27 120.9(4) . . ?
C29 C28 H28 119.0 . . ?
C27 C28 H28 120.1 . . ?
C28 C29 N1 118.7(4) . . ?
C28 C29 H29 120.9 . . ?
N1 C29 H29 120.3 . . ?
C32' C30 C31 120(2) . . ?
N2 C30 C31 114.9(17) . . ?
C32' C30 C31' 132(2) . . ?
N2 C30 C31' 126.6(17) . . ?
C32' C30 H30 116.7 . . ?
N2 C30 H30 122.1 . . ?
C31 C30 H30 122.9 . . ?
C31' C30 H30 111.1 . . ?
C32' C30 H30' 125.4 . . ?
N2 C30 H30' 130.7 . . ?
C31 C30 H30' 114.2 . . ?
C31' C30 H30' 102.5 . . ?
C30' C31 N2' 136.6(8) . . ?
C30' C31 C32 136.9(8) . . ?
N2' C31 C30 129.8(8) . . ?
C32 C31 C30 130.2(9) . . ?
C30' C31 H31 110.3 . . ?
N2' C31 H31 113.1 . . ?
C32 C31 H31 112.7 . . ?
C30 C31 H31 117.1 . . ?
C30' C31 H31' 109.2 . . ?
N2' C31 H31' 114.2 . . ?
C32 C31 H31' 113.9 . . ?
C30 C31 H31' 115.9 . . ?
C31 C32 C33 112.3(8) . . ?
C31 C32 C33' 111.5(7) . . ?
C33 C32 C31' 123.4(7) . . ?
C33' C32 C31' 122.7(6) . . ?
C31 C32 Cu4 136.3(7) . . ?
C33 C32 Cu4 111.0(6) . . ?
C33' C32 Cu4 111.5(5) . . ?
C31' C32 Cu4 125.4(5) . . ?
C31 C32 H32B 127.3 . . ?
C33 C32 H32B 120.4 . . ?
C33' C32 H32B 121.2 . . ?
C31' C32 H32B 116.1 . . ?
C32 C33 C34' 115.8(7) . . ?
N2' C33 C34' 113.7(5) . . ?
C32 C33 C34 126.1(8) . . ?
N2' C33 C34 124.3(7) . . ?
C32 C33 H33 119.5 . . ?
N2' C33 H33 121.6 . . ?
C34' C33 H33 124.7 . . ?
C34 C33 H33 113.3 . . ?
C32 C33 H33' 121.5 . . ?
N2' C33 H33' 123.6 . . ?
C34' C33 H33' 122.7 . . ?
C34 C33 H33' 110.9 . . ?
C33' C34 N2 108.5(16) . . ?
C33 C34 N2 107.7(16) . . ?
C33' C34 C32' 111(2) . . ?
C33 C34 C32' 111(2) . . ?
C33' C34 H34 125.7 . . ?
C33 C34 H34 126.0 . . ?
N2 C34 H34 123.7 . . ?
C32' C34 H34 121.9 . . ?
C33' C34 H34' 130.8 . . ?
C33 C34 H34' 130.4 . . ?
N2 C34 H34' 108.1 . . ?
C32' C34 H34' 107.9 . . ?
N3 C35 C36' 118.0(10) . . ?
C37' C35 C36' 120.8(13) . . ?
N3 C35 C36 125.0(9) . . ?
C37' C35 C36 127.8(12) . . ?
N3 C35 H35 123.2 . . ?
C37' C35 H35 120.3 . . ?
C36' C35 H35 118.8 . . ?
C36 C35 H35 111.8 . . ?
N3 C35 H35' 141.0 . . ?
C37' C35 H35' 138.2 . . ?
C36' C35 H35' 101.0 . . ?
C36 C35 H35' 94.0 . . ?
C35' C36 N3' 116.1(7) . . ?
C35' C36 C37 115.2(8) . . ?
N3' C36 C35 109.4(7) . . ?
C37 C36 C35 108.5(8) . . ?
C35' C36 H36 121.4 . . ?
N3' C36 H36 122.5 . . ?
C37 C36 H36 123.2 . . ?
C35 C36 H36 128.2 . . ?
C35' C36 H36' 127.2 . . ?
N3' C36 H36' 115.9 . . ?
C37 C36 H36' 116.4 . . ?
C35 C36 H36' 134.1 . . ?
C38 C37 C36' 124.5(7) . . ?
C36' C37 C38' 115.9(5) . . ?
C38 C37 C36 128.3(7) . . ?
C38' C37 C36 120.3(6) . . ?
C38 C37 Cu5 104.5(6) . . ?
C36' C37 Cu5 130.9(5) . . ?
C38' C37 Cu5 111.8(5) . . ?
C36 C37 Cu5 127.1(6) . . ?
C38 C37 H37A 114.0 . . ?
C36' C37 H37A 121.0 . . ?
C38' C37 H37A 122.9 . . ?
C36 C37 H37A 116.7 . . ?
C37 C38 C39 110.7(8) . . ?
N3' C38 C39 110.3(7) . . ?
C37 C38 C39' 114.8(7) . . ?
N3' C38 C39' 115.0(6) . . ?
C37 C38 H38 125.5 . . ?
N3' C38 H38 126.1 . . ?
C39 C38 H38 123.4 . . ?
C39' C38 H38 117.1 . . ?
C37 C38 H38' 134.9 . . ?
N3' C38 H38' 136.7 . . ?
C39 C38 H38' 107.1 . . ?
C39' C38 H38' 98.4 . . ?
C38' C39 N3 124.4(10) . . ?
C38' C39 C37' 125.9(13) . . ?
N3 C39 C38 125.1(9) . . ?
C37' C39 C38 126.5(13) . . ?
C38' C39 H39 114.8 . . ?
N3 C39 H39 118.1 . . ?
C37' C39 H39 116.7 . . ?
C38 C39 H39 116.6 . . ?
C38' C39 H39' 109.3 . . ?
N3 C39 H39' 117.7 . . ?
C37' C39 H39' 116.6 . . ?
C38 C39 H39' 113.9 . . ?
N4 C40 H40A 109.3 . . ?
N4 C40 H40B 110.0 . . ?
H40A C40 H40B 109.5 . . ?
N4 C40 H40C 109.1 . . ?
H40A C40 H40C 109.4 . . ?
H40B C40 H40C 109.5 . . ?
N4 C41 H41A 110.9 . . ?
N4 C41 H41B 109.1 . . ?
H41A C41 H41B 109.5 . . ?
N4 C41 H41C 108.4 . . ?
H41A C41 H41C 109.5 . . ?
H41B C41 H41C 109.5 . . ?
O19 C42 N4 141.1(4) . . ?
O19 C42 H42 109.2 . . ?
N4 C42 H42 109.7 . . ?
C31 C30' C32' 114(2) . . ?
C31' C30' C32' 127(2) . . ?
C31 C30' N2 108.9(16) . . ?
C31' C30' N2 122.2(17) . . ?
C31 C30' H30 139.8 . . ?
C31' C30' H30 126.6 . . ?
C32' C30' H30 106.4 . . ?
N2 C30' H30 111.2 . . ?
C31 C30' H30' 129.7 . . ?
C31' C30' H30' 116.5 . . ?
C32' C30' H30' 116.6 . . ?
N2 C30' H30' 121.3 . . ?
C30' C31' N2' 111.8(7) . . ?
N2' C31' C30 106.6(6) . . ?
C30' C31' C32 112.5(7) . . ?
C30 C31' C32 107.2(5) . . ?
C30' C31' H31 125.9 . . ?
N2' C31' H31 122.2 . . ?
C30 C31' H31 131.2 . . ?
C32 C31' H31 121.5 . . ?
C30' C31' H31' 123.5 . . ?
N2' C31' H31' 124.6 . . ?
C30 C31' H31' 128.8 . . ?
C32 C31' H31' 124.0 . . ?
C30 C32' C34' 113(4) . . ?
C34' C32' C30' 112(4) . . ?
C30 C32' C34 119(4) . . ?
C30' C32' C34 119(3) . . ?
C30 C32' Cu2 125(3) . . ?
C34' C32' Cu2 121(3) . . ?
C30' C32' Cu2 125(3) . . ?
C34 C32' Cu2 116(3) . . ?
C30 C32' H32A 123.3 . . ?
C34' C32' H32A 123.4 . . ?
C30' C32' H32A 123.3 . . ?
C34 C32' H32A 117.9 . . ?
C32 C33' C34' 115.8(7) . . ?
N2' C33' C34' 113.8(7) . . ?
C32 C33' C34 126.9(6) . . ?
N2' C33' C34 125.1(6) . . ?
C32 C33' H33 116.6 . . ?
N2' C33' H33 118.5 . . ?
C34' C33' H33 127.2 . . ?
C34 C33' H33 116.3 . . ?
C32 C33' H33' 118.7 . . ?
N2' C33' H33' 120.7 . . ?
C34' C33' H33' 125.4 . . ?
C34 C33' H33' 114.0 . . ?
N2 C34' C33' 126.8(19) . . ?
C32' C34' C33' 128(2) . . ?
N2 C34' C33 126.2(19) . . ?
C32' C34' C33 128(2) . . ?
N2 C34' H34 124.1 . . ?
C32' C34' H34 120.7 . . ?
C33' C34' H34 106.5 . . ?
C33 C34' H34 107.6 . . ?
N2 C34' H34' 118.5 . . ?
C32' C34' H34' 116.2 . . ?
C33' C34' H34' 114.5 . . ?
C33 C34' H34' 115.2 . . ?
C36' C35' N3 114.9(11) . . ?
C36 C35' N3 123.2(10) . . ?
C36' C35' C37' 117.2(13) . . ?
C36 C35' C37' 125.5(12) . . ?
C36' C35' H35 146.2 . . ?
C36 C35' H35 137.6 . . ?
N3 C35' H35 98.9 . . ?
C37' C35' H35 96.6 . . ?
C36' C35' H35' 126.9 . . ?
C36 C35' H35' 118.3 . . ?
N3 C35' H35' 118.3 . . ?
C37' C35' H35' 116.0 . . ?
C35' C36' N3' 129.0(9) . . ?
C35' C36' C37 128.1(8) . . ?
N3' C36' C35 120.7(7) . . ?
C37 C36' C35 119.8(7) . . ?
C35' C36' H36 108.6 . . ?
N3' C36' H36 121.8 . . ?
C37 C36' H36 123.1 . . ?
C35 C36' H36 116.8 . . ?
C35' C36' H36' 113.2 . . ?
N3' C36' H36' 117.7 . . ?
C37 C36' H36' 118.7 . . ?
C35 C36' H36' 121.4 . . ?
C35 C37' C39 117(2) . . ?
C35 C37' C39' 122(2) . . ?
C39 C37' C35' 112.6(18) . . ?
C39' C37' C35' 116.9(18) . . ?
C35 C37' Cu3 126(2) . . ?
C39 C37' Cu3 117(2) . . ?
C39' C37' Cu3 111.2(19) . . ?
C35' C37' Cu3 130.4(19) . . ?
C35 C37' H37B 119.4 . . ?
C39 C37' H37B 123.4 . . ?
C39' C37' H37B 118.5 . . ?
C35' C37' H37B 124.0 . . ?
C39 C38' C37 116.8(7) . . ?
C39' C38' C37 125.4(8) . . ?
C39 C38' N3' 115.6(7) . . ?
C39' C38' N3' 124.7(8) . . ?
C39 C38' H38 130.4 . . ?
C39' C38' H38 128.6 . . ?
C37 C38' H38 103.5 . . ?
N3' C38' H38 103.5 . . ?
C39 C38' H38' 123.7 . . ?
C39' C38' H38' 117.4 . . ?
C37 C38' H38' 117.1 . . ?
N3' C38' H38' 117.6 . . ?
C38' C39' N3 114.4(11) . . ?
C38' C39' C37' 115.8(14) . . ?
N3 C39' C38 112.8(10) . . ?
C37' C39' C38 114.2(13) . . ?
C38' C39' H39 122.9 . . ?
N3 C39' H39 115.7 . . ?
C37' C39' H39 114.3 . . ?
C38 C39' H39 118.9 . . ?
C38' C39' H39' 122.6 . . ?
N3 C39' H39' 122.6 . . ?
C37' C39' H39' 121.1 . . ?
C38 C39' H39' 122.2 . . ?
O1W Cu1 O1 89.26(11) . . ?
O1W Cu1 O16 89.77(11) . . ?
O1 Cu1 O16 173.53(11) . . ?
O1W Cu1 N1 171.10(13) . . ?
O1 Cu1 N1 92.02(11) . . ?
O16 Cu1 N1 89.92(11) . . ?
O1W Cu1 H12D 83.1 . . ?
O1 Cu1 H12D 99.2 . . ?
O16 Cu1 H12D 87.0 . . ?
N1 Cu1 H12D 88.0 . . ?
C32' Cu2 O2W 169.3(16) . . ?
C32' Cu2 O4 94.9(16) . . ?
O2W Cu2 O4 87.27(11) . . ?
C32' Cu2 O13 92.8(16) . 2_655 ?
O2W Cu2 O13 85.96(11) . 2_655 ?
O4 Cu2 O13 171.15(12) . 2_655 ?
O2W Cu2 N2 167.4(11) . . ?
O4 Cu2 N2 91.3(12) . . ?
O13 Cu2 N2 96.5(12) 2_655 . ?
O2W Cu2 H32A 170.5 . . ?
O4 Cu2 H32A 98.3 . . ?
O13 Cu2 H32A 89.2 2_655 . ?
O3W Cu3 O10 85.56(11) . . ?
O3W Cu3 O7 88.54(11) . . ?
O10 Cu3 O7 172.30(12) . . ?
O3W Cu3 C37' 169.1(9) . . ?
O10 Cu3 C37' 94.6(9) . . ?
O7 Cu3 C37' 92.2(9) . . ?
O3W Cu3 N3 169.9(6) . . ?
O10 Cu3 N3 95.0(7) . . ?
O7 Cu3 N3 91.6(7) . . ?
O3W Cu3 O12 93.37(11) . . ?
O10 Cu3 O12 73.83(10) . . ?
O7 Cu3 O12 101.64(11) . . ?
C37' Cu3 O12 97.1(8) . . ?
N3 Cu3 O12 96.4(5) . . ?
O3W Cu3 H37B 161.8 . . ?
O10 Cu3 H37B 91.9 . . ?
O7 Cu3 H37B 95.3 . . ?
O12 Cu3 H37B 103.3 . . ?
C32 Cu4 O2W 178.1(3) . 1_556 ?
N2' Cu4 O2W 177.2(2) . 1_556 ?
C32 Cu4 O8 102.4(3) . 4_766 ?
N2' Cu4 O8 102.0(2) . 4_766 ?
O2W Cu4 O8 76.17(10) 1_556 4_766 ?
C32 Cu4 O11 108.8(2) . 5_666 ?
N2' Cu4 O11 109.3(2) . 5_666 ?
O2W Cu4 O11 72.74(10) 1_556 5_666 ?
O8 Cu4 O11 148.05(10) 4_766 5_666 ?
O2W Cu4 H32B 166.4 1_556 . ?
O8 Cu4 H32B 98.8 4_766 . ?
O11 Cu4 H32B 113.1 5_666 . ?
O3W Cu5 C37 158.0(2) 1_556 . ?
O3W Cu5 N3' 156.2(2) 1_556 . ?
O3W Cu5 O14 79.05(11) 1_556 5_666 ?
C37 Cu5 O14 104.1(2) . 5_666 ?
N3' Cu5 O14 103.83(18) . 5_666 ?
O3W Cu5 O5 81.06(10) 1_556 6_546 ?
C37 Cu5 O5 94.4(2) . 6_546 ?
N3' Cu5 O5 94.42(18) . 6_546 ?
O14 Cu5 O5 160.12(10) 5_666 6_546 ?
O3W Cu5 H37A 148.2 1_556 . ?
O14 Cu5 H37A 106.8 5_666 . ?
O5 Cu5 H37A 90.3 6_546 . ?
C25 N1 C29 119.0(2) . . ?
C25 N1 Cu1 119.93(18) . . ?
C29 N1 Cu1 120.87(18) . . ?
C34' N2 C30 121(3) . . ?
C30 N2 C34 125(2) . . ?
C34' N2 C30' 120(3) . . ?
C34 N2 C30' 125(2) . . ?
C34' N2 Cu2 122(3) . . ?
C30 N2 Cu2 118(3) . . ?
C34 N2 Cu2 116(2) . . ?
C30' N2 Cu2 118(2) . . ?
C34' N2 H32A 125.2 . . ?
C30 N2 H32A 113.6 . . ?
C34 N2 H32A 118.0 . . ?
C30' N2 H32A 114.4 . . ?
C35 N3 C39 121.3(15) . . ?
C35 N3 C39' 125.9(15) . . ?
C39 N3 C35' 116.3(14) . . ?
C39' N3 C35' 120.7(13) . . ?
C35 N3 Cu3 122.3(14) . . ?
C39 N3 Cu3 116.4(14) . . ?
C39' N3 Cu3 110.6(13) . . ?
C35' N3 Cu3 127.4(14) . . ?
C35 N3 H37B 115.2 . . ?
C39 N3 H37B 123.2 . . ?
C39' N3 H37B 118.5 . . ?
C35' N3 H37B 120.4 . . ?
C41 N4 C42 127.0(2) . . ?
C41 N4 C40 117.0(2) . . ?
C42 N4 C40 116.0(2) . . ?
C31 N2' C33 114.6(5) . . ?
C31 N2' C33' 113.7(5) . . ?
C33 N2' C31' 126.1(5) . . ?
C33' N2' C31' 125.3(6) . . ?
C31 N2' Cu4 136.5(4) . . ?
C33 N2' Cu4 108.0(4) . . ?
C33' N2' Cu4 108.6(5) . . ?
C31' N2' Cu4 125.4(5) . . ?
C31 N2' H32B 128.9 . . ?
C33 N2' H32B 116.5 . . ?
C33' N2' H32B 117.3 . . ?
C31' N2' H32B 117.4 . . ?
C36' N3' C38 124.3(6) . . ?
C38 N3' C36 128.5(5) . . ?
C36' N3' C38' 115.0(7) . . ?
C36 N3' C38' 119.9(5) . . ?
C36' N3' Cu5 132.0(6) . . ?
C38 N3' Cu5 102.9(3) . . ?
C36 N3' Cu5 128.4(4) . . ?
C38' N3' Cu5 109.6(5) . . ?
C36' N3' H37A 123.9 . . ?
C38 N3' H37A 111.8 . . ?
C36 N3' H37A 119.7 . . ?
C38' N3' H37A 119.5 . . ?
C8 O1 Cu1 128.3(2) . . ?
C1 O3 C7 116.7(2) . . ?
C10 O4 Cu2 121.26(17) . . ?
C10 O5 Cu5 120.89(19) . 5_666 ?
C3 O6 C9 118.7(2) . . ?
C12 O7 Cu3 117.97(19) . . ?
C12 O8 Cu4 121.15(18) . 4_766 ?
C5 O9 C11 116.8(2) . . ?
C20 O10 Cu3 124.8(2) . . ?
C20 O11 Cu4 107.1(2) . 6_546 ?
C13 O12 C19 120.2(2) . . ?
C13 O12 Cu3 131.18(18) . . ?
C19 O12 Cu3 108.33(17) . . ?
C22 O13 Cu2 128.2(2) . 3_665 ?
C22 O14 Cu5 125.84(19) . 6_546 ?
C15 O15 C21 117.3(2) . . ?
C24 O16 Cu1 116.17(18) . . ?
C23 O18 C17 118.0(2) . . ?
Cu1 O1W H1WA 108.3 . . ?
Cu1 O1W H1WB 113.3 . . ?
H1WA O1W H1WB 106.4 . . ?
Cu2 O2W Cu4 175.09(16) . 1_554 ?
Cu2 O2W H2WA 109.6 . . ?
Cu4 O2W H2WA 66.2 1_554 . ?
Cu2 O2W H2WB 109.3 . . ?
Cu4 O2W H2WB 70.6 1_554 . ?
H2WA O2W H2WB 109.5 . . ?
Cu5 O3W Cu3 166.49(17) 1_554 . ?
Cu5 O3W H3WB 64.4 1_554 . ?
Cu3 O3W H3WB 109.3 . . ?
Cu5 O3W H3WC 64.4 1_554 . ?
Cu3 O3W H3WC 109.3 . . ?
H3WB O3W H3WC 109.5 . . ?
O4W O4W H4WD 81.3 4_556 . ?
H4WD O4W H4WB 109.5 . . ?
H5WA O5W H5WB 109.5 . . ?
H6WA O6W H6WB 109.8 . . ?
H7WA O7W H7WB 109.5 . . ?
H8WD O8W H8WA 109.5 . . ?
H9D O9W H9C 109.5 . . ?
H10D O10W H10A 109.5 . . ?
H11C O11W H11D 109.5 . . ?
H12D O12W H12B 109.5 . . ?
H13A O13W H13B 109.5 . . ?
H14B O14W H14C 111.9 . . ?
H15D O15W H15A 109.5 . . ?

loop_
_geom_bond_atom_site_label_1
_geom_bond_atom_site_label_2
_geom_bond_distance
_geom_bond_site_symmetry_2
_geom_bond_publ_flag
C1 O3 1.379(5) . ?
C1 C6 1.404(5) . ?
C1 C2 1.404(6) . ?
C2 C3 1.348(6) . ?
C2 H2 0.9301 . ?
C3 O6 1.364(4) . ?
C3 C4 1.411(5) . ?
C4 C5 1.371(6) . ?
C4 H4 0.9302 . ?
C5 C6 1.336(5) . ?
C5 O9 1.400(4) . ?
C6 H6 0.9301 . ?
C7 O3 1.396(4) . ?
C7 C8 1.490(6) . ?
C7 H7A 0.9701 . ?
C7 H7B 0.9700 . ?
C8 O2 1.249(4) . ?
C8 O1 1.264(4) . ?
C9 O6 1.371(4) . ?
C9 C10 1.517(5) . ?
C9 H9A 0.9700 . ?
C9 H9B 0.9700 . ?
C10 O5 1.199(4) . ?
C10 O4 1.330(4) . ?
C11 O9 1.430(4) . ?
C11 C12 1.479(5) . ?
C11 H11A 0.9702 . ?
C11 H11B 0.9700 . ?
C12 O8 1.213(4) . ?
C12 O7 1.295(4) . ?
C13 O12 1.372(5) . ?
C13 C14 1.383(6) . ?
C13 C18 1.393(6) . ?
C14 C15 1.426(6) . ?
C14 H14 0.9299 . ?
C15 O15 1.322(4) . ?
C15 C16 1.390(6) . ?
C16 C17 1.361(6) . ?
C16 H16 0.9299 . ?
C17 C18 1.360(6) . ?
C17 O18 1.396(4) . ?
C18 H18 0.9300 . ?
C19 O12 1.420(4) . ?
C19 C20 1.481(6) . ?
C19 H19A 0.9700 . ?
C19 H19B 0.9702 . ?
C20 O10 1.218(4) . ?
C20 O11 1.259(4) . ?
C21 O15 1.409(4) . ?
C21 C22 1.468(5) . ?
C21 H21A 0.9699 . ?
C21 H21B 0.9700 . ?
C22 O14 1.190(5) . ?
C22 O13 1.287(4) . ?
C23 O18 1.384(4) . ?
C23 C24 1.551(5) . ?
C23 H23A 0.9700 . ?
C23 H23B 0.9699 . ?
C24 O17 1.155(4) . ?
C24 O16 1.273(4) . ?
C25 C26 1.357(5) . ?
C25 N1 1.367(4) . ?
C25 H25 0.9301 . ?
C26 C27 1.378(5) . ?
C26 H26 0.9300 . ?
C27 C28 1.412(5) . ?
C27 H27 0.9300 . ?
C28 C29 1.379(5) . ?
C28 H28 0.9300 . ?
C29 N1 1.423(4) . ?
C29 H29 0.9348 . ?
C30 C32' 1.29(5) . ?
C30 N2 1.30(4) . ?
C30 C31 1.326(11) . ?
C30 C31' 1.483(8) . ?
C30 H30 0.9300 . ?
C30 H30' 1.0168 . ?
C31 C30' 1.246(8) . ?
C31 N2' 1.277(9) . ?
C31 C32 1.325(12) . ?
C31 H31 0.9301 . ?
C31 H31' 1.2571 . ?
C32 C33 1.349(11) . ?
C32 C33' 1.377(8) . ?
C32 C31' 1.503(8) . ?
C32 Cu4 1.896(8) . ?
C32 H32B 0.9600 . ?
C33 N2' 1.361(8) . ?
C33 C34' 1.433(8) . ?
C33 C34 1.448(10) . ?
C33 H33 0.9299 . ?
C33 H33' 0.9286 . ?
C34 C33' 1.410(8) . ?
C34 N2 1.45(4) . ?
C34 C32' 1.55(5) . ?
C34 H34 0.9301 . ?
C34 H34' 0.7468 . ?
C35 N3 1.21(2) . ?
C35 C37' 1.22(4) . ?
C35 C36' 1.523(8) . ?
C35 C36 1.555(10) . ?
C35 H35 0.9293 . ?
C35 H35' 1.0200 . ?
C36 C35' 1.294(8) . ?
C36 N3' 1.464(9) . ?
C36 C37 1.495(12) . ?
C36 H36 0.9300 . ?
C36 H36' 0.7656 . ?
C37 C38 1.320(11) . ?
C37 C36' 1.335(8) . ?
C37 C38' 1.445(8) . ?
C37 Cu5 2.138(7) . ?
C37 H37A 0.9602 . ?
C38 N3' 1.349(7) . ?
C38 C39 1.518(10) . ?
C38 C39' 1.586(7) . ?
C38 H38 0.9296 . ?
C38 H38' 0.8867 . ?
C39 C38' 1.297(7) . ?
C39 N3 1.34(2) . ?
C39 C37' 1.39(3) . ?
C39 H39 0.9299 . ?
C39 H39' 1.1231 . ?
C40 N4 1.459(4) . ?
C40 H40A 0.9603 . ?
C40 H40B 0.9601 . ?
C40 H40C 0.9602 . ?
C41 N4 1.379(4) . ?
C41 H41A 0.9601 . ?
C41 H41B 0.9602 . ?
C41 H41C 0.9599 . ?
C42 O19 1.234(4) . ?
C42 N4 1.380(5) . ?
C42 H42 0.9301 . ?
C30' C31' 1.373(10) . ?
C30' C32' 1.46(5) . ?
C30' N2 1.47(4) . ?
C30' H30 0.8687 . ?
C30' H30' 0.9299 . ?
C31' N2' 1.457(10) . ?
C31' H31 0.6044 . ?
C31' H31' 0.9302 . ?
C32' C34' 1.31(6) . ?
C32' Cu2 1.94(5) . ?
C32' H32A 0.9601 . ?
C33' N2' 1.390(10) . ?
C33' C34' 1.405(10) . ?
C33' H33 0.9343 . ?
C33' H33' 0.9299 . ?
C34' N2 1.19(4) . ?
C34' H34 1.2033 . ?
C34' H34' 0.9300 . ?
C35' C36' 1.286(10) . ?
C35' N3 1.50(2) . ?
C35' C37' 1.51(4) . ?
C35' H35 0.9409 . ?
C35' H35' 0.9299 . ?
C36' N3' 1.308(9) . ?
C36' H36 1.1082 . ?
C36' H36' 0.9300 . ?
C37' C39' 1.51(3) . ?
C37' Cu3 1.99(3) . ?
C37' H37B 0.9600 . ?
C38' C39' 1.313(10) . ?
C38' N3' 1.484(9) . ?
C38' H38 1.0960 . ?
C38' H38' 0.9299 . ?
C39' N3 1.46(2) . ?
C39' H39 0.8173 . ?
C39' H39' 0.9300 . ?
Cu1 O1W 1.920(3) . ?
Cu1 O1 1.921(3) . ?
Cu1 O16 1.960(3) . ?
Cu1 N1 1.999(3) . ?
Cu1 H12D 2.0527 . ?
Cu2 O2W 1.988(2) . ?
Cu2 O4 1.990(3) . ?
Cu2 O13 2.025(3) 2_655 ?
Cu2 N2 2.03(4) . ?
Cu2 H32A 0.9815 . ?
Cu3 O3W 1.937(3) . ?
Cu3 O10 1.959(3) . ?
Cu3 O7 1.980(3) . ?
Cu3 N3 2.04(2) . ?
Cu3 O12 2.401(3) . ?
Cu3 H37B 1.0486 . ?
Cu4 N2' 1.939(6) . ?
Cu4 O2W 2.102(2) 1_556 ?
Cu4 O8 2.174(3) 4_766 ?
Cu4 O11 2.292(3) 5_666 ?
Cu4 H32B 0.9794 . ?
Cu5 O3W 1.922(3) 1_556 ?
Cu5 N3' 2.149(6) . ?
Cu5 O14 2.233(3) 5_666 ?
Cu5 O5 2.257(3) 6_546 ?
Cu5 H37A 1.2200 . ?
N2 H32A 1.0688 . ?
N3 H37B 1.0164 . ?
N2' H32B 0.9959 . ?
N3' H37A 0.9578 . ?
O5 Cu5 2.257(3) 5_666 ?
O8 Cu4 2.174(3) 4_766 ?
O11 Cu4 2.292(3) 6_546 ?
O13 Cu2 2.025(3) 3_665 ?
O14 Cu5 2.233(3) 6_546 ?
O1W H1WA 0.9044 . ?
O1W H1WB 0.8281 . ?
O2W Cu4 2.102(2) 1_554 ?
O2W H2WA 0.8502 . ?
O2W H2WB 0.8499 . ?
O3W Cu5 1.922(3) 1_554 ?
O3W H3WB 0.8500 . ?
O3W H3WC 0.8495 . ?
O4W O4W 1.063(7) 4_556 ?
O4W H4WD 0.8499 . ?
O4W H4WB 0.8500 . ?
O5W H5WA 0.8500 . ?
O5W H5WB 0.8500 . ?
O6W H6WA 0.8500 . ?
O6W H6WB 0.8501 . ?
O7W H7WA 0.8501 . ?
O7W H7WB 0.8501 . ?
O8W H8WD 0.8500 . ?
O8W H8WA 0.8501 . ?
O9W H9D 0.8501 . ?
O9W H9C 0.8499 . ?
O10W H10D 0.8499 . ?
O10W H10A 0.8499 . ?
O11W H11C 0.8501 . ?
O11W H11D 0.8500 . ?
O12W H12D 0.8500 . ?
O12W H12B 0.8499 . ?
O13W H13A 0.8500 . ?
O13W H13B 0.8499 . ?
O14W H14B 0.8240 . ?
O14W H14C 0.8545 . ?
O15W H15D 0.8500 . ?
O15W H15A 0.8498 . ?

loop_
_geom_hbond_atom_site_label_D
_geom_hbond_atom_site_label_H
_geom_hbond_atom_site_label_A
_geom_hbond_distance_DH
_geom_hbond_distance_HA
_geom_hbond_distance_DA
_geom_hbond_angle_DHA
_geom_hbond_site_symmetry_A
O14W H14B O7W 0.82 2.49 3.226(3) 149.3 .
O15W H15A O1 0.85 2.15 2.843(4) 139.0 1_455
O15W H15D O1W 0.85 2.41 3.129(4) 142.3 5_565
O14W H14C O13W 0.85 2.09 2.782(4) 138.0 2_656
O8W H8WA O12W 0.85 2.36 3.153(2) 155.8 6
O8W H8WA O15W 0.85 2.22 2.689(2) 114.4 2_665
O5W H5WB O13W 0.85 1.95 2.684(3) 144.0 2_655
O11W H11C O8 0.85 1.65 2.266(4) 126.8 2_655
O2W H2WB O9 0.85 2.47 2.994(4) 120.7 4_765
O2W H2WA O8 0.85 1.82 2.638(3) 159.6 4_765
O1W H1WB O2 0.83 1.98 2.631(4) 135.3 6_545
O3W H3WB O5 0.85 1.91 2.728(4) 161.2 6_545
O8W H8WA O15W 0.85 2.22 2.689(2) 115.1 6_665
O3W H3WC O14 0.85 2.02 2.655(4) 130.5 5_665
O2W H2WB O11 0.85 2.18 2.610(4) 111.3 5_665
O1W H1WA O18 0.90 2.30 3.102(4) 147.3 5_665
O12W H12D O17 0.85 2.02 2.634(4) 128.4 .
O5W H5WA O11W 0.85 2.06 2.647(3) 125.4 .
O5W H5WA O13W 0.85 1.91 2.684(3) 150.7 .
O1W H1WB O17 0.83 2.60 3.091(3) 119.6 .
